data_4024224
loop_
_publ_author_name
'Jun Yang'
'Mahender B. Dewal'
'David Sobransingh'
'Mark D. Smith'
'Yuewen Xu'
'Linda S. Shimizu'

_publ_section_title
;
Examination of the Structural Features That Favor the Columnar
Self-Assembly of Bis-urea Macrocycles
;
_journal_name_full 'Journal of Organic Chemistry'
_journal_page_first 102
_journal_page_last 110
_journal_paper_doi 10.1021/jo801717w
_journal_volume 74
_journal_year 2009
_chemical_formula_moiety 'C19 H30 N4 O5'
_chemical_formula_sum 'C19 H30 N4 O5'
_chemical_formula_weight 394.47
_chemical_name_systematic
; 
 ? 
;
_space_group_IT_number 14
_symmetry_cell_setting monoclinic
_symmetry_space_group_name_Hall '-P 2ybc'
_symmetry_space_group_name_H-M 'P 1 21/c 1'
_atom_sites_solution_hydrogens mixed
_atom_sites_solution_primary direct
_atom_sites_solution_secondary difmap
_audit_creation_method SHELXL-97
_cell_angle_alpha 90.00
_cell_angle_beta 103.320(2)
_cell_angle_gamma 90.00
_cell_formula_units_Z 4
_cell_length_a 8.7415(6)
_cell_length_b 22.6650(16)
_cell_length_c 10.2718(7)
_cell_measurement_reflns_used 2691
_cell_measurement_temperature 150(1)
_cell_measurement_theta_max 22.573
_cell_measurement_theta_min 2.227
_cell_volume 1980.4(2)
_computing_cell_refinement 'SAINT+ NT V6.22 (Bruker, 2001)'
_computing_data_collection 'SMART NT V5.625 (Bruker, 1998)'
_computing_data_reduction 'SAINT+ NT V6.22'
_computing_molecular_graphics 'SHELXTL V6.1 (Sheldrick, 2000)'
_computing_publication_material 'SHELXTL V6.1'
_computing_structure_refinement 'SHELXL-97 (Sheldrick, 1997)'
_computing_structure_solution 'SHELXS-97 (Sheldrick, 1990)'
_diffrn_ambient_temperature 150(1)
_diffrn_measured_fraction_theta_full 1.000
_diffrn_measured_fraction_theta_max 1.000
_diffrn_measurement_device_type 'Bruker SMART APEX CCD diffractometer'
_diffrn_measurement_method 'omega scans'
_diffrn_radiation_monochromator graphite
_diffrn_radiation_source 'fine-focus sealed tube'
_diffrn_radiation_type MoK\a
_diffrn_radiation_wavelength 0.71073
_diffrn_reflns_av_R_equivalents 0.0560
_diffrn_reflns_av_sigmaI/netI 0.0394
_diffrn_reflns_limit_h_max 9
_diffrn_reflns_limit_h_min -9
_diffrn_reflns_limit_k_max 24
_diffrn_reflns_limit_k_min -24
_diffrn_reflns_limit_l_max 11
_diffrn_reflns_limit_l_min -11
_diffrn_reflns_number 13292
_diffrn_reflns_theta_full 22.58
_diffrn_reflns_theta_max 22.58
_diffrn_reflns_theta_min 1.80
_diffrn_standards_decay_% 0
_exptl_absorpt_coefficient_mu 0.097
_exptl_absorpt_correction_type none
_exptl_crystal_colour colorless
_exptl_crystal_density_diffrn 1.323
_exptl_crystal_density_meas 0
_exptl_crystal_density_method 'not measured'
_exptl_crystal_description needle
_exptl_crystal_F_000 848
_exptl_crystal_size_max 0.72
_exptl_crystal_size_mid 0.08
_exptl_crystal_size_min 0.06
_refine_diff_density_max 0.557
_refine_diff_density_min -0.193
_refine_diff_density_rms 0.043
_refine_ls_extinction_method none
_refine_ls_goodness_of_fit_ref 1.109
_refine_ls_hydrogen_treatment mixed
_refine_ls_matrix_type full
_refine_ls_number_parameters 270
_refine_ls_number_reflns 2615
_refine_ls_number_restraints 0
_refine_ls_restrained_S_all 1.109
_refine_ls_R_factor_all 0.0669
_refine_ls_R_factor_gt 0.0534
_refine_ls_shift/su_max 0.000
_refine_ls_shift/su_mean 0.000
_refine_ls_structure_factor_coef Fsqd
_refine_ls_weighting_details 'calc w=1/[\s^2^(Fo^2^)+(0.0464P)^2^+1.3494P] where P=(Fo^2^+2Fc^2^)/3'
_refine_ls_weighting_scheme calc
_refine_ls_wR_factor_gt 0.1151
_refine_ls_wR_factor_ref 0.1213
_reflns_number_gt 2172
_reflns_number_total 2615
_reflns_threshold_expression >2sigma(I)
_cod_data_source_file jo801717w_si_006.cif
_cod_data_source_block pbu01s
_cod_depositor_comments
;
The following automatic conversions were performed:
'_symmetry_cell_setting' value 'Monoclinic' changed to 'monoclinic'
according to '/home/saulius/struct/CIF-dictionaries/cif_core.dic'
dictionary named 'cif_core.dic' version 2.4.1 from 2010-06-29.

Automatic conversion script
Id: cif_fix_enum 1527 2010-12-29 10:47:43Z saulius 
;
_cod_original_sg_symbol_H-M 'P 21/c'
_cod_database_code 4024224

loop_
_symmetry_equiv_pos_as_xyz
'x, y, z'
'-x, y+1/2, -z+1/2'
'-x, -y, -z'
'x, -y-1/2, z-1/2'

loop_
_atom_site_label
_atom_site_type_symbol
_atom_site_fract_x
_atom_site_fract_y
_atom_site_fract_z
_atom_site_U_iso_or_equiv
_atom_site_adp_type
_atom_site_occupancy
_atom_site_symmetry_multiplicity
_atom_site_calc_flag
_atom_site_refinement_flags
_atom_site_disorder_assembly
_atom_site_disorder_group
C1 C 0.2839(4) 0.61405(13) 0.5701(3) 0.0273(7) Uani 1 1 d . . .
C2 C 0.1705(3) 0.52054(13) 0.6334(3) 0.0264(7) Uani 1 1 d . . .
C3 C 0.0859(3) 0.49749(13) 0.7226(3) 0.0277(7) Uani 1 1 d . . .
C4 C 0.0690(4) 0.43679(13) 0.7263(3) 0.0305(8) Uani 1 1 d . . .
H4A H 0.0108 0.4206 0.7852 0.037 Uiso 1 1 calc R . .
C5 C 0.1329(4) 0.39891(13) 0.6482(3) 0.0316(8) Uani 1 1 d . . .
H5 H 0.1205 0.3574 0.6543 0.038 Uiso 1 1 calc R . .
C6 C 0.2156(3) 0.42249(13) 0.5607(3) 0.0279(7) Uani 1 1 d . . .
C7 C 0.2343(3) 0.48287(13) 0.5536(3) 0.0268(7) Uani 1 1 d . . .
H7 H 0.2914 0.4987 0.4935 0.032 Uiso 1 1 calc R . .
C8 C 0.0160(4) 0.53609(14) 0.8109(3) 0.0400(9) Uani 1 1 d . . .
H8A H -0.0316 0.5116 0.8696 0.060 Uiso 1 1 calc R . .
H8B H -0.0649 0.5613 0.7559 0.060 Uiso 1 1 calc R . .
H8C H 0.0983 0.5608 0.8654 0.060 Uiso 1 1 calc R . .
C9 C 0.2104(4) 0.34346(13) 0.3943(3) 0.0276(7) Uani 1 1 d . . .
C10 C 0.2368(4) 0.27530(13) 0.2151(3) 0.0365(8) Uani 1 1 d . . .
H10A H 0.1438 0.2560 0.2362 0.044 Uiso 1 1 calc R . .
H10B H 0.3170 0.2444 0.2157 0.044 Uiso 1 1 calc R . .
C11 C 0.1898(4) 0.30149(14) 0.0759(3) 0.0387(8) Uani 1 1 d . . .
H11A H 0.1178 0.3351 0.0774 0.046 Uiso 1 1 calc R . .
H11B H 0.1312 0.2714 0.0142 0.046 Uiso 1 1 calc R . .
C12 C 0.3277(4) 0.32274(14) 0.0220(3) 0.0419(9) Uani 1 1 d . . .
H12A H 0.4013 0.2895 0.0230 0.050 Uiso 1 1 calc R . .
H12B H 0.2887 0.3352 -0.0721 0.050 Uiso 1 1 calc R . .
C13 C 0.3433(4) 0.42629(13) 0.0528(3) 0.0369(8) Uani 1 1 d . . .
H13A H 0.2282 0.4247 0.0442 0.044 Uiso 1 1 calc R . .
H13B H 0.3629 0.4360 -0.0359 0.044 Uiso 1 1 calc R . .
C14 C 0.4143(4) 0.47251(13) 0.1519(3) 0.0377(8) Uani 1 1 d . . .
H14A H 0.3922 0.4639 0.2403 0.045 Uiso 1 1 calc R . .
H14B H 0.5296 0.4740 0.1620 0.045 Uiso 1 1 calc R . .
C15 C 0.3794(4) 0.57398(13) 0.1937(3) 0.0357(8) Uani 1 1 d . . .
H15A H 0.4945 0.5773 0.2285 0.043 Uiso 1 1 calc R . .
H15B H 0.3301 0.5670 0.2699 0.043 Uiso 1 1 calc R . .
C16 C 0.3155(4) 0.62955(13) 0.1210(3) 0.0375(8) Uani 1 1 d . . .
H16A H 0.3689 0.6371 0.0475 0.045 Uiso 1 1 calc R . .
H16B H 0.2017 0.6248 0.0814 0.045 Uiso 1 1 calc R . .
C17 C 0.2001(4) 0.69753(14) 0.2463(3) 0.0365(8) Uani 1 1 d . . .
H17A H 0.1446 0.6634 0.2742 0.044 Uiso 1 1 calc R . .
H17B H 0.1291 0.7164 0.1683 0.044 Uiso 1 1 calc R . .
C18 C 0.2433(4) 0.74104(13) 0.3595(3) 0.0343(8) Uani 1 1 d . . .
H18A H 0.1461 0.7588 0.3761 0.041 Uiso 1 1 calc R . .
H18B H 0.3070 0.7731 0.3333 0.041 Uiso 1 1 calc R . .
C19 C 0.3352(4) 0.71284(12) 0.4874(3) 0.0298(7) Uani 1 1 d . . .
H19A H 0.4282 0.6925 0.4692 0.036 Uiso 1 1 calc R . .
H19B H 0.3732 0.7441 0.5544 0.036 Uiso 1 1 calc R . .
N1 N 0.2416(3) 0.67066(11) 0.5427(3) 0.0328(7) Uani 1 1 d . . .
H1 H 0.151(4) 0.6816(13) 0.555(3) 0.034(9) Uiso 1 1 d . . .
N2 N 0.1793(3) 0.58242(11) 0.6233(2) 0.0296(6) Uani 1 1 d . . .
H2 H 0.095(4) 0.6013(13) 0.634(3) 0.029(9) Uiso 1 1 d . . .
N3 N 0.2865(3) 0.38601(11) 0.4785(3) 0.0309(7) Uani 1 1 d . . .
H3 H 0.386(4) 0.3943(14) 0.477(3) 0.047(10) Uiso 1 1 d . . .
N4 N 0.2990(3) 0.31787(12) 0.3187(3) 0.0350(7) Uani 1 1 d . . .
H4 H 0.379(4) 0.3367(12) 0.314(3) 0.025(9) Uiso 1 1 d . . .
O1 O 0.4067(2) 0.59258(8) 0.5510(2) 0.0337(5) Uani 1 1 d . . .
O2 O 0.0725(2) 0.32870(8) 0.3883(2) 0.0322(5) Uani 1 1 d . . .
O3 O 0.4114(3) 0.37083(9) 0.0967(2) 0.0371(6) Uani 1 1 d . . .
O4 O 0.3441(3) 0.52709(8) 0.1009(2) 0.0348(6) Uani 1 1 d . . .
O5 O 0.3396(2) 0.67824(8) 0.2107(2) 0.0355(6) Uani 1 1 d . . .

loop_
_atom_site_aniso_label
_atom_site_aniso_U_11
_atom_site_aniso_U_22
_atom_site_aniso_U_33
_atom_site_aniso_U_23
_atom_site_aniso_U_13
_atom_site_aniso_U_12
C1 0.0220(19) 0.0340(18) 0.0271(17) -0.0058(13) 0.0084(14) -0.0042(15)
C2 0.0172(17) 0.0333(18) 0.0270(17) -0.0002(13) 0.0016(14) -0.0046(13)
C3 0.0160(17) 0.046(2) 0.0214(16) 0.0010(13) 0.0038(13) 0.0018(14)
C4 0.0271(19) 0.0366(19) 0.0288(17) 0.0105(14) 0.0083(14) -0.0038(14)
C5 0.0265(19) 0.0336(18) 0.0345(18) 0.0068(14) 0.0070(15) -0.0010(14)
C6 0.0160(17) 0.0353(18) 0.0310(17) 0.0033(14) 0.0024(14) -0.0001(14)
C7 0.0140(17) 0.0400(19) 0.0267(17) 0.0019(13) 0.0054(13) -0.0041(14)
C8 0.041(2) 0.043(2) 0.039(2) 0.0006(15) 0.0158(17) -0.0048(16)
C9 0.0199(19) 0.0331(18) 0.0309(18) 0.0061(14) 0.0080(15) 0.0020(14)
C10 0.028(2) 0.0366(18) 0.047(2) -0.0059(16) 0.0115(16) -0.0009(15)
C11 0.037(2) 0.0337(18) 0.045(2) -0.0097(15) 0.0088(16) -0.0015(15)
C12 0.051(2) 0.0382(19) 0.040(2) -0.0084(15) 0.0171(17) 0.0011(17)
C13 0.038(2) 0.0379(19) 0.0348(19) -0.0003(15) 0.0091(16) 0.0012(16)
C14 0.041(2) 0.0354(19) 0.0352(19) 0.0069(15) 0.0065(16) 0.0029(16)
C15 0.042(2) 0.0350(18) 0.0285(18) -0.0050(14) 0.0054(15) -0.0007(15)
C16 0.046(2) 0.0367(19) 0.0320(19) -0.0032(14) 0.0140(16) -0.0012(16)
C17 0.028(2) 0.0406(19) 0.041(2) -0.0010(15) 0.0070(15) -0.0010(15)
C18 0.028(2) 0.0337(18) 0.044(2) -0.0017(15) 0.0135(16) 0.0013(14)
C19 0.0243(19) 0.0280(17) 0.0387(19) -0.0069(14) 0.0108(15) -0.0029(14)
N1 0.0227(17) 0.0349(16) 0.0462(17) 0.0003(12) 0.0188(14) -0.0031(13)
N2 0.0198(16) 0.0365(16) 0.0362(16) -0.0012(12) 0.0142(12) -0.0008(13)
N3 0.0168(16) 0.0348(15) 0.0442(17) -0.0049(13) 0.0134(13) -0.0040(13)
N4 0.0192(16) 0.0480(18) 0.0404(17) -0.0062(13) 0.0121(13) -0.0073(14)
O1 0.0196(13) 0.0358(12) 0.0502(14) 0.0008(10) 0.0176(11) -0.0002(10)
O2 0.0177(13) 0.0371(12) 0.0441(13) 0.0006(9) 0.0116(10) -0.0035(10)
O3 0.0367(14) 0.0328(13) 0.0431(14) -0.0009(10) 0.0117(11) 0.0026(10)
O4 0.0421(15) 0.0281(12) 0.0324(12) 0.0001(9) 0.0047(10) 0.0018(10)
O5 0.0364(14) 0.0327(12) 0.0412(13) -0.0065(10) 0.0165(11) -0.0013(10)

loop_
_atom_type_symbol
_atom_type_description
_atom_type_scat_dispersion_real
_atom_type_scat_dispersion_imag
_atom_type_scat_source
C C 0.0033 0.0016 'International Tables Vol C Tables 4.2.6.8 and 6.1.1.4'
H H 0.0000 0.0000 'International Tables Vol C Tables 4.2.6.8 and 6.1.1.4'
N N 0.0061 0.0033 'International Tables Vol C Tables 4.2.6.8 and 6.1.1.4'
O O 0.0106 0.0060 'International Tables Vol C Tables 4.2.6.8 and 6.1.1.4'

loop_
_geom_angle_atom_site_label_1
_geom_angle_atom_site_label_2
_geom_angle_atom_site_label_3
_geom_angle
_geom_angle_site_symmetry_1
_geom_angle_site_symmetry_3
_geom_angle_publ_flag
O1 C1 N1 123.3(3) . . ?
O1 C1 N2 122.8(3) . . ?
N1 C1 N2 113.9(3) . . ?
C7 C2 C3 120.0(3) . . ?
C7 C2 N2 122.2(3) . . ?
C3 C2 N2 117.6(3) . . ?
C4 C3 C2 117.5(3) . . ?
C4 C3 C8 120.4(3) . . ?
C2 C3 C8 122.1(3) . . ?
C5 C4 C3 122.9(3) . . ?
C5 C4 H4A 118.5 . . ?
C3 C4 H4A 118.5 . . ?
C4 C5 C6 118.7(3) . . ?
C4 C5 H5 120.7 . . ?
C6 C5 H5 120.7 . . ?
C7 C6 C5 120.2(3) . . ?
C7 C6 N3 118.1(3) . . ?
C5 C6 N3 121.7(3) . . ?
C6 C7 C2 120.7(3) . . ?
C6 C7 H7 119.7 . . ?
C2 C7 H7 119.7 . . ?
C3 C8 H8A 109.5 . . ?
C3 C8 H8B 109.5 . . ?
H8A C8 H8B 109.5 . . ?
C3 C8 H8C 109.5 . . ?
H8A C8 H8C 109.5 . . ?
H8B C8 H8C 109.5 . . ?
O2 C9 N4 122.5(3) . . ?
O2 C9 N3 123.3(3) . . ?
N4 C9 N3 114.1(3) . . ?
N4 C10 C11 114.0(3) . . ?
N4 C10 H10A 108.7 . . ?
C11 C10 H10A 108.7 . . ?
N4 C10 H10B 108.7 . . ?
C11 C10 H10B 108.7 . . ?
H10A C10 H10B 107.6 . . ?
C10 C11 C12 113.8(3) . . ?
C10 C11 H11A 108.8 . . ?
C12 C11 H11A 108.8 . . ?
C10 C11 H11B 108.8 . . ?
C12 C11 H11B 108.8 . . ?
H11A C11 H11B 107.7 . . ?
O3 C12 C11 113.4(3) . . ?
O3 C12 H12A 108.9 . . ?
C11 C12 H12A 108.9 . . ?
O3 C12 H12B 108.9 . . ?
C11 C12 H12B 108.9 . . ?
H12A C12 H12B 107.7 . . ?
O3 C13 C14 109.1(3) . . ?
O3 C13 H13A 109.9 . . ?
C14 C13 H13A 109.9 . . ?
O3 C13 H13B 109.9 . . ?
C14 C13 H13B 109.9 . . ?
H13A C13 H13B 108.3 . . ?
O4 C14 C13 106.4(3) . . ?
O4 C14 H14A 110.5 . . ?
C13 C14 H14A 110.5 . . ?
O4 C14 H14B 110.5 . . ?
C13 C14 H14B 110.5 . . ?
H14A C14 H14B 108.6 . . ?
O4 C15 C16 107.3(2) . . ?
O4 C15 H15A 110.3 . . ?
C16 C15 H15A 110.3 . . ?
O4 C15 H15B 110.3 . . ?
C16 C15 H15B 110.3 . . ?
H15A C15 H15B 108.5 . . ?
O5 C16 C15 110.2(2) . . ?
O5 C16 H16A 109.6 . . ?
C15 C16 H16A 109.6 . . ?
O5 C16 H16B 109.6 . . ?
C15 C16 H16B 109.6 . . ?
H16A C16 H16B 108.1 . . ?
O5 C17 C18 108.8(3) . . ?
O5 C17 H17A 109.9 . . ?
C18 C17 H17A 109.9 . . ?
O5 C17 H17B 109.9 . . ?
C18 C17 H17B 109.9 . . ?
H17A C17 H17B 108.3 . . ?
C17 C18 C19 112.5(3) . . ?
C17 C18 H18A 109.1 . . ?
C19 C18 H18A 109.1 . . ?
C17 C18 H18B 109.1 . . ?
C19 C18 H18B 109.1 . . ?
H18A C18 H18B 107.8 . . ?
N1 C19 C18 112.5(3) . . ?
N1 C19 H19A 109.1 . . ?
C18 C19 H19A 109.1 . . ?
N1 C19 H19B 109.1 . . ?
C18 C19 H19B 109.1 . . ?
H19A C19 H19B 107.8 . . ?
C1 N1 C19 123.7(3) . . ?
C1 N1 H1 117(2) . . ?
C19 N1 H1 119(2) . . ?
C1 N2 C2 127.0(3) . . ?
C1 N2 H2 116.5(19) . . ?
C2 N2 H2 114.6(19) . . ?
C9 N3 C6 125.0(3) . . ?
C9 N3 H3 118(2) . . ?
C6 N3 H3 116(2) . . ?
C9 N4 C10 122.8(3) . . ?
C9 N4 H4 115(2) . . ?
C10 N4 H4 119(2) . . ?
C13 O3 C12 112.2(2) . . ?
C15 O4 C14 113.3(2) . . ?
C17 O5 C16 113.4(2) . . ?

loop_
_geom_bond_atom_site_label_1
_geom_bond_atom_site_label_2
_geom_bond_distance
_geom_bond_site_symmetry_2
_geom_bond_publ_flag
C1 O1 1.234(3) . ?
C1 N1 1.347(4) . ?
C1 N2 1.371(4) . ?
C2 C7 1.386(4) . ?
C2 C3 1.405(4) . ?
C2 N2 1.410(4) . ?
C3 C4 1.385(4) . ?
C3 C8 1.489(4) . ?
C4 C5 1.378(4) . ?
C4 H4A 0.9500 . ?
C5 C6 1.384(4) . ?
C5 H5 0.9500 . ?
C6 C7 1.382(4) . ?
C6 N3 1.422(4) . ?
C7 H7 0.9500 . ?
C8 H8A 0.9800 . ?
C8 H8B 0.9800 . ?
C8 H8C 0.9800 . ?
C9 O2 1.239(3) . ?
C9 N4 1.347(4) . ?
C9 N3 1.362(4) . ?
C10 N4 1.447(4) . ?
C10 C11 1.514(4) . ?
C10 H10A 0.9900 . ?
C10 H10B 0.9900 . ?
C11 C12 1.517(4) . ?
C11 H11A 0.9900 . ?
C11 H11B 0.9900 . ?
C12 O3 1.433(4) . ?
C12 H12A 0.9900 . ?
C12 H12B 0.9900 . ?
C13 O3 1.419(4) . ?
C13 C14 1.493(4) . ?
C13 H13A 0.9900 . ?
C13 H13B 0.9900 . ?
C14 O4 1.426(3) . ?
C14 H14A 0.9900 . ?
C14 H14B 0.9900 . ?
C15 O4 1.413(3) . ?
C15 C16 1.504(4) . ?
C15 H15A 0.9900 . ?
C15 H15B 0.9900 . ?
C16 O5 1.422(3) . ?
C16 H16A 0.9900 . ?
C16 H16B 0.9900 . ?
C17 O5 1.420(4) . ?
C17 C18 1.505(4) . ?
C17 H17A 0.9900 . ?
C17 H17B 0.9900 . ?
C18 C19 1.514(4) . ?
C18 H18A 0.9900 . ?
C18 H18B 0.9900 . ?
C19 N1 1.456(4) . ?
C19 H19A 0.9900 . ?
C19 H19B 0.9900 . ?
N1 H1 0.86(3) . ?
N2 H2 0.88(3) . ?
N3 H3 0.89(4) . ?
N4 H4 0.83(3) . ?

loop_
_geom_hbond_atom_site_label_D
_geom_hbond_atom_site_label_H
_geom_hbond_atom_site_label_A
_geom_hbond_distance_DH
_geom_hbond_distance_HA
_geom_hbond_distance_DA
_geom_hbond_angle_DHA
_geom_hbond_site_symmetry_A
N1 H1 O2 0.86(3) 2.18(3) 2.990(3) 156(3) 3_566
N2 H2 O2 0.88(3) 2.14(3) 2.966(3) 157(3) 3_566
N3 H3 O1 0.89(4) 1.92(4) 2.810(3) 172(3) 3_666
N4 H4 O1 0.83(3) 2.61(3) 3.308(4) 143(3) 3_666
N4 H4 O3 0.83(3) 2.44(3) 2.939(3) 120(2) .

loop_
_geom_torsion_atom_site_label_1
_geom_torsion_atom_site_label_2
_geom_torsion_atom_site_label_3
_geom_torsion_atom_site_label_4
_geom_torsion
_geom_torsion_site_symmetry_1
_geom_torsion_site_symmetry_2
_geom_torsion_site_symmetry_3
_geom_torsion_site_symmetry_4
_geom_torsion_publ_flag
C7 C2 C3 C4 -0.3(4) . . . . ?
N2 C2 C3 C4 176.0(3) . . . . ?
C7 C2 C3 C8 179.6(3) . . . . ?
N2 C2 C3 C8 -4.0(4) . . . . ?
C2 C3 C4 C5 0.9(4) . . . . ?
C8 C3 C4 C5 -179.1(3) . . . . ?
C3 C4 C5 C6 -1.0(5) . . . . ?
C4 C5 C6 C7 0.6(4) . . . . ?
C4 C5 C6 N3 179.1(3) . . . . ?
C5 C6 C7 C2 -0.1(4) . . . . ?
N3 C6 C7 C2 -178.7(3) . . . . ?
C3 C2 C7 C6 0.0(4) . . . . ?
N2 C2 C7 C6 -176.2(3) . . . . ?
N4 C10 C11 C12 68.7(3) . . . . ?
C10 C11 C12 O3 -64.5(4) . . . . ?
O3 C13 C14 O4 178.7(2) . . . . ?
O4 C15 C16 O5 176.9(2) . . . . ?
O5 C17 C18 C19 -66.7(3) . . . . ?
C17 C18 C19 N1 -66.6(3) . . . . ?
O1 C1 N1 C19 0.1(5) . . . . ?
N2 C1 N1 C19 179.1(3) . . . . ?
C18 C19 N1 C1 124.6(3) . . . . ?
O1 C1 N2 C2 -16.8(5) . . . . ?
N1 C1 N2 C2 164.1(3) . . . . ?
C7 C2 N2 C1 -21.0(5) . . . . ?
C3 C2 N2 C1 162.8(3) . . . . ?
O2 C9 N3 C6 -6.0(5) . . . . ?
N4 C9 N3 C6 174.9(3) . . . . ?
C7 C6 N3 C9 -127.9(3) . . . . ?
C5 C6 N3 C9 53.6(4) . . . . ?
O2 C9 N4 C10 6.3(5) . . . . ?
N3 C9 N4 C10 -174.6(3) . . . . ?
C11 C10 N4 C9 96.5(4) . . . . ?
C14 C13 O3 C12 168.1(3) . . . . ?
C11 C12 O3 C13 -85.7(3) . . . . ?
C16 C15 O4 C14 173.0(3) . . . . ?
C13 C14 O4 C15 170.1(3) . . . . ?
C18 C17 O5 C16 169.6(2) . . . . ?
C15 C16 O5 C17 -105.9(3) . . . . ?

loop_
_cod_related_entry_id
_cod_related_entry_database
_cod_related_entry_code
1 ChemSpider 30658858
